data_4102019
loop_
_publ_author_name
'Sergey N. Semenov'
'Olivier Blacque'
'Thomas Fox'
'Koushik Venkatesan'
'Heinz Berke'

_publ_section_title
;
 Electronic Communication in Dinuclear C4-Bridged Tungsten Complexes
;
_journal_name_full 'Journal of the American Chemical Society'
_journal_page_first 3115
_journal_page_last 3127
_journal_paper_doi 10.1021/ja909764x
_journal_volume 132
_journal_year 2010
_chemical_formula_moiety ' 2(C84 H72 I2 O2 P6 W2), 4(C4 H8 O), C H2 Cl2, 2(F6 P)'
_chemical_formula_sum 'C185 H178 Cl2 F12 I4 O8 P14 W4'
_chemical_formula_weight 4504.72
_chemical_name_systematic
;
[(\m-but-2-yn-1,4-diylidyne)(dicarbonyl)(tri{1,2-bis
(diphenylphosphinoethane)})diiodo-ditungsten)] hexafluorophosphate
;
_space_group_IT_number 14
_symmetry_cell_setting monoclinic
_symmetry_space_group_name_Hall '-P 2ybc'
_symmetry_space_group_name_H-M 'P 1 21/c 1'
_atom_sites_solution_hydrogens geom
_atom_sites_solution_primary direct
_atom_sites_solution_secondary difmap
_audit_creation_method SHELXL-97
_cell_angle_alpha 90.00
_cell_angle_beta 118.139(1)
_cell_angle_gamma 90.00
_cell_formula_units_Z 2
_cell_length_a 16.9627(2)
_cell_length_b 16.7625(2)
_cell_length_c 36.0870(1)
_cell_measurement_reflns_used 24085
_cell_measurement_temperature 183(2)
_cell_measurement_theta_max 32.7018
_cell_measurement_theta_min 2.2580
_cell_volume 9048.10(18)
_computing_cell_refinement ' CrysAlisPro Software, Oxford Diffraction Ltd., Version 1.171.32'
_computing_data_collection ' CrysAlisPro Software, Oxford Diffraction Ltd., Version 1.171.32'
_computing_data_reduction ' CrysAlisPro Software, Oxford Diffraction Ltd., Version 1.171.32'
_computing_molecular_graphics
; ORTEP-3 for Windows, Version 1.08.
  Farrugia, L. J. (1997). J. Appl. Cryst. 30, 565.
;
_computing_publication_material
; WinGX - An integrated system of Windows programs for the solution,
 refinment and analysis of single crystal X-ray diffraction data,
 Version 1.70.01.
 Farrugia, L. J. (1999). J. Appl. Cryst. 32, 837-838.
 SHELXL97. Program for crystal structure refinement.
 Sheldrick, G.M. (2008). Acta Cryst. A64, 112-122.
 PLATON for Windows, Version 1.12.
 Spek, A. L. (2003). J. Appl. Cryst. 36, 7-13. 
;
_computing_structure_refinement
; SHELXL97. Program for crystal structure refinement.
  Sheldrick, G.M. (2008). Acta Cryst. A64, 112-122.
;
_computing_structure_solution
; SHELXS97. Program for Crystal Structure solution.
  Sheldrick, G.M. (2008). Acta Cryst. A64, 112-122.  
;
_diffrn_ambient_temperature 183(2)
_diffrn_detector_area_resol_mean 10.4498
_diffrn_measured_fraction_theta_full 0.985
_diffrn_measured_fraction_theta_max 0.985
_diffrn_measurement_device_type
; Oxford Diffraction (2007). Oxford Diffraction Ltd., 
Xcalibur CCD system
;
_diffrn_measurement_method 'omega and phi scans'
_diffrn_radiation_monochromator graphite
_diffrn_radiation_source 'Enhance (Mo) X-ray Source'
_diffrn_radiation_type MoK\a
_diffrn_radiation_wavelength 0.71073
_diffrn_reflns_av_R_equivalents 0.0725
_diffrn_reflns_av_sigmaI/netI 0.1245
_diffrn_reflns_limit_h_max 24
_diffrn_reflns_limit_h_min -22
_diffrn_reflns_limit_k_max 23
_diffrn_reflns_limit_k_min -23
_diffrn_reflns_limit_l_max 45
_diffrn_reflns_limit_l_min -51
_diffrn_reflns_number 96018
_diffrn_reflns_theta_full 30.51
_diffrn_reflns_theta_max 30.51
_diffrn_reflns_theta_min 2.26
_diffrn_standards_decay_% 0
_diffrn_standards_interval_count 50
_diffrn_standards_interval_time 50
_diffrn_standards_number 2
_exptl_absorpt_coefficient_mu 3.438
_exptl_absorpt_correction_T_max 0.714
_exptl_absorpt_correction_T_min 0.391
_exptl_absorpt_correction_type analytical
_exptl_absorpt_process_details
;
R.C. Clark and J.S. Reid, Acta Cryst. 1995, A51, 887-897
implemented in the CrysAlis Software system, Oxford Diffraction Ltd.,
Version 1.171.32.
;
_exptl_crystal_colour 'dark red'
_exptl_crystal_density_diffrn 1.653
_exptl_crystal_density_method 'not measured'
_exptl_crystal_description block
_exptl_crystal_F_000 4424
_exptl_crystal_size_max 0.30
_exptl_crystal_size_mid 0.23
_exptl_crystal_size_min 0.11
_refine_diff_density_max 4.512
_refine_diff_density_min -1.216
_refine_diff_density_rms 0.203
_refine_ls_extinction_method none
_refine_ls_goodness_of_fit_ref 0.934
_refine_ls_hydrogen_treatment constr
_refine_ls_matrix_type full
_refine_ls_number_parameters 1048
_refine_ls_number_reflns 27192
_refine_ls_number_restraints 4
_refine_ls_restrained_S_all 0.934
_refine_ls_R_factor_all 0.1383
_refine_ls_R_factor_gt 0.0583
_refine_ls_shift/su_max 0.001
_refine_ls_shift/su_mean 0.000
_refine_ls_structure_factor_coef Fsqd
_refine_ls_weighting_details 'w=1/[\s^2^(Fo^2^)+(0.0837P)^2^] where P=(Fo^2^+2Fc^2^)/3'
_refine_ls_weighting_scheme calc
_refine_ls_wR_factor_gt 0.1331
_refine_ls_wR_factor_ref 0.1621
_reflns_number_gt 13621
_reflns_number_total 27192
_reflns_threshold_expression >2sigma(I)
_cod_data_source_file ja909764x_si_011.cif
_cod_data_source_block 11[PF6]
_cod_original_cell_volume 9048.11(18)
_cod_original_sg_symbol_H-M 'P 21/c'
_cod_database_code 4102019

loop_
_symmetry_equiv_pos_as_xyz
'x, y, z'
'-x, y+1/2, -z+1/2'
'-x, -y, -z'
'x, -y-1/2, z-1/2'

loop_
_atom_site_label
_atom_site_type_symbol
_atom_site_fract_x
_atom_site_fract_y
_atom_site_fract_z
_atom_site_U_iso_or_equiv
_atom_site_adp_type
_atom_site_occupancy
_atom_site_symmetry_multiplicity
_atom_site_calc_flag
_atom_site_refinement_flags
_atom_site_disorder_assembly
_atom_site_disorder_group
C1 C 0.2585(4) 0.3009(4) 0.1928(2) 0.0277(14) Uani 1 1 d . . .
C2 C 0.2921(5) 0.2743(4) 0.2329(2) 0.0316(16) Uani 1 1 d . . .
C3 C 0.3284(5) 0.2526(4) 0.2707(2) 0.0373(17) Uani 1 1 d . . .
C4 C 0.3663(5) 0.2310(4) 0.31139(19) 0.0297(15) Uani 1 1 d . . .
C5 C 0.0600(5) 0.1926(4) 0.1295(2) 0.0388(18) Uani 1 1 d . . .
H5A H 0.0976 0.1770 0.1585 0.047 Uiso 1 1 calc R . .
H5B H -0.0001 0.1734 0.1208 0.047 Uiso 1 1 calc R . .
C6 C 0.0957(5) 0.1558(4) 0.1017(2) 0.0416(19) Uani 1 1 d . . .
H6A H 0.0580 0.1717 0.0727 0.050 Uiso 1 1 calc R . .
H6B H 0.0935 0.0981 0.1031 0.050 Uiso 1 1 calc R . .
C7 C 0.0264(4) 0.3339(4) 0.1635(2) 0.0323(16) Uani 1 1 d . . .
C8 C 0.0586(6) 0.2964(5) 0.2019(2) 0.046(2) Uani 1 1 d . . .
H8 H 0.0953 0.2519 0.2078 0.055 Uiso 1 1 calc R . .
C9 C 0.0360(7) 0.3253(6) 0.2317(3) 0.061(3) Uani 1 1 d . . .
H9 H 0.0581 0.2993 0.2574 0.073 Uiso 1 1 calc R . .
C10 C -0.0185(6) 0.3918(6) 0.2245(3) 0.059(2) Uani 1 1 d . . .
H10 H -0.0314 0.4116 0.2451 0.071 Uiso 1 1 calc R . .
C11 C -0.0522(6) 0.4267(5) 0.1856(3) 0.052(2) Uani 1 1 d . . .
H11 H -0.0901 0.4704 0.1796 0.062 Uiso 1 1 calc R . .
C12 C -0.0316(5) 0.3989(4) 0.1550(2) 0.0371(17) Uani 1 1 d . . .
H12 H -0.0562 0.4235 0.1288 0.044 Uiso 1 1 calc R . .
C13 C -0.0401(5) 0.3243(4) 0.0748(2) 0.0321(16) Uani 1 1 d . . .
C14 C -0.0440(5) 0.3976(4) 0.0560(2) 0.0364(17) Uani 1 1 d . . .
H14 H 0.0056 0.4311 0.0671 0.044 Uiso 1 1 calc R . .
C15 C -0.1217(5) 0.4211(5) 0.0207(2) 0.049(2) Uani 1 1 d . . .
H15 H -0.1240 0.4703 0.0084 0.059 Uiso 1 1 calc R . .
C16 C -0.1940(5) 0.3729(6) 0.0042(2) 0.052(2) Uani 1 1 d . . .
H16 H -0.2456 0.3890 -0.0195 0.063 Uiso 1 1 calc R . .
C17 C -0.1917(6) 0.2995(6) 0.0224(3) 0.063(3) Uani 1 1 d . . .
H17 H -0.2420 0.2669 0.0112 0.075 Uiso 1 1 calc R . .
C18 C -0.1138(6) 0.2746(5) 0.0576(3) 0.048(2) Uani 1 1 d . . .
H18 H -0.1116 0.2248 0.0695 0.058 Uiso 1 1 calc R . .
C19 C 0.2785(5) 0.1254(4) 0.1641(2) 0.0384(18) Uani 1 1 d . . .
C20 C 0.3658(6) 0.1500(5) 0.1906(3) 0.055(2) Uani 1 1 d . . .
H20 H 0.3878 0.1955 0.1839 0.066 Uiso 1 1 calc R . .
C21 C 0.4210(7) 0.1073(6) 0.2270(3) 0.063(3) Uani 1 1 d . . .
H21 H 0.4797 0.1234 0.2441 0.076 Uiso 1 1 calc R . .
C22 C 0.3873(8) 0.0413(7) 0.2372(3) 0.076(3) Uani 1 1 d . . .
H22 H 0.4238 0.0125 0.2613 0.091 Uiso 1 1 calc R . .
C23 C 0.3024(8) 0.0175(7) 0.2130(3) 0.079(3) Uani 1 1 d . . .
H23 H 0.2804 -0.0266 0.2209 0.094 Uiso 1 1 calc R . .
C24 C 0.2464(7) 0.0593(5) 0.1757(3) 0.064(3) Uani 1 1 d . . .
H24 H 0.1880 0.0423 0.1590 0.077 Uiso 1 1 calc R . .
C25 C 0.2314(5) 0.1445(4) 0.0770(2) 0.0399(18) Uani 1 1 d . . .
C26 C 0.1761(6) 0.1636(5) 0.0352(3) 0.057(2) Uani 1 1 d . . .
H26 H 0.1291 0.1989 0.0288 0.068 Uiso 1 1 calc R . .
C27 C 0.1876(7) 0.1328(6) 0.0027(3) 0.063(3) Uani 1 1 d . . .
H27 H 0.1489 0.1463 -0.0250 0.076 Uiso 1 1 calc R . .
C28 C 0.2582(7) 0.0814(6) 0.0125(3) 0.067(3) Uani 1 1 d . . .
H28 H 0.2677 0.0604 -0.0089 0.080 Uiso 1 1 calc R . .
C29 C 0.3155(7) 0.0604(6) 0.0541(3) 0.065(3) Uani 1 1 d . . .
H29 H 0.3624 0.0250 0.0605 0.078 Uiso 1 1 calc R . .
C30 C 0.3014(5) 0.0934(5) 0.0858(3) 0.048(2) Uani 1 1 d . . .
H30 H 0.3402 0.0806 0.1137 0.057 Uiso 1 1 calc R . .
C31 C 0.3682(6) 0.4883(5) 0.1459(3) 0.061(3) Uani 1 1 d . . .
H31A H 0.4287 0.5081 0.1562 0.073 Uiso 1 1 calc R . .
H31B H 0.3337 0.5058 0.1169 0.073 Uiso 1 1 calc R . .
C32 C 0.3298(6) 0.5233(5) 0.1708(3) 0.066(3) Uani 1 1 d . . .
H32A H 0.3237 0.5804 0.1658 0.079 Uiso 1 1 calc R . .
H32B H 0.3710 0.5152 0.2004 0.079 Uiso 1 1 calc R . .
C33 C 0.4707(5) 0.3476(5) 0.1962(2) 0.044(2) Uani 1 1 d . . .
C34 C 0.4705(6) 0.3497(5) 0.2340(3) 0.048(2) Uani 1 1 d . . .
H34 H 0.4198 0.3679 0.2350 0.058 Uiso 1 1 calc R . .
C35 C 0.5428(6) 0.3258(6) 0.2703(3) 0.061(3) Uani 1 1 d . . .
H35 H 0.5412 0.3279 0.2957 0.073 Uiso 1 1 calc R . .
C36 C 0.6171(7) 0.2987(7) 0.2690(3) 0.077(3) Uani 1 1 d . . .
H36 H 0.6661 0.2818 0.2937 0.093 Uiso 1 1 calc R . .
C37 C 0.6211(7) 0.2961(9) 0.2318(3) 0.112(6) Uani 1 1 d . . .
H37 H 0.6718 0.2766 0.2312 0.135 Uiso 1 1 calc R . .
C38 C 0.5464(6) 0.3236(7) 0.1940(3) 0.078(3) Uani 1 1 d . . .
H38 H 0.5487 0.3253 0.1688 0.093 Uiso 1 1 calc R . .
C39 C 0.4040(5) 0.3540(5) 0.1072(2) 0.0376(17) Uani 1 1 d . . .
C40 C 0.4041(5) 0.2741(5) 0.0961(2) 0.0443(19) Uani 1 1 d . . .
H40 H 0.3855 0.2349 0.1085 0.053 Uiso 1 1 calc R . .
C41 C 0.4314(6) 0.2530(6) 0.0672(3) 0.053(2) Uani 1 1 d . . .
H41 H 0.4310 0.1995 0.0603 0.063 Uiso 1 1 calc R . .
C42 C 0.4594(6) 0.3099(6) 0.0482(3) 0.057(2) Uani 1 1 d . . .
H42 H 0.4788 0.2946 0.0291 0.068 Uiso 1 1 calc R . .
C43 C 0.4584(5) 0.3898(6) 0.0577(3) 0.056(3) Uani 1 1 d . . .
H43 H 0.4763 0.4286 0.0448 0.068 Uiso 1 1 calc R . .
C44 C 0.4301(5) 0.4114(5) 0.0870(3) 0.047(2) Uani 1 1 d . . .
H44 H 0.4286 0.4650 0.0932 0.057 Uiso 1 1 calc R . .
C45 C 0.2218(5) 0.5082(5) 0.2088(2) 0.043(2) Uani 1 1 d . . .
C46 C 0.2045(5) 0.4535(5) 0.2325(2) 0.047(2) Uani 1 1 d . . .
H46 H 0.1934 0.4007 0.2237 0.056 Uiso 1 1 calc R . .
C47 C 0.2033(6) 0.4762(6) 0.2694(3) 0.061(3) Uani 1 1 d . . .
H47 H 0.1934 0.4383 0.2856 0.074 Uiso 1 1 calc R . .
C48 C 0.2166(6) 0.5537(7) 0.2817(3) 0.068(3) Uani 1 1 d . . .
H48 H 0.2131 0.5694 0.3056 0.081 Uiso 1 1 calc R . .
C49 C 0.2350(7) 0.6082(6) 0.2592(3) 0.072(3) Uani 1 1 d . . .
H49 H 0.2473 0.6605 0.2689 0.086 Uiso 1 1 calc R . .
C50 C 0.2362(6) 0.5883(6) 0.2221(3) 0.065(3) Uani 1 1 d . . .
H50 H 0.2462 0.6271 0.2064 0.078 Uiso 1 1 calc R . .
C51 C 0.1342(6) 0.5486(4) 0.1229(2) 0.046(2) Uani 1 1 d . . .
C52 C 0.1401(8) 0.5841(6) 0.0893(3) 0.076(3) Uani 1 1 d . . .
H52 H 0.1912 0.5778 0.0863 0.091 Uiso 1 1 calc R . .
C53 C 0.0660(9) 0.6304(6) 0.0593(3) 0.081(4) Uani 1 1 d . . .
H53 H 0.0693 0.6546 0.0369 0.097 Uiso 1 1 calc R . .
C54 C -0.0069(7) 0.6387(6) 0.0636(3) 0.070(3) Uani 1 1 d . . .
H54 H -0.0549 0.6678 0.0436 0.084 Uiso 1 1 calc R . .
C55 C -0.0133(6) 0.6050(5) 0.0973(2) 0.058(3) Uani 1 1 d . . .
H55 H -0.0645 0.6125 0.1002 0.069 Uiso 1 1 calc R . .
C56 C 0.0571(5) 0.5601(5) 0.1266(2) 0.046(2) Uani 1 1 d . . .
H56 H 0.0527 0.5373 0.1491 0.056 Uiso 1 1 calc R . .
C57 C 0.4090(5) 0.0817(5) 0.3473(2) 0.0383(17) Uani 1 1 d . . .
C58 C 0.5449(6) 0.2088(5) 0.3714(3) 0.051(2) Uani 1 1 d . . .
C59 C 0.3133(5) 0.3465(5) 0.3963(3) 0.050(2) Uani 1 1 d . . .
H59A H 0.3194 0.3290 0.4231 0.060 Uiso 1 1 calc R . .
H59B H 0.2977 0.4027 0.3931 0.060 Uiso 1 1 calc R . .
C60 C 0.2380(5) 0.2998(4) 0.3612(3) 0.046(2) Uani 1 1 d . . .
H60A H 0.2253 0.3223 0.3342 0.055 Uiso 1 1 calc R . .
H60B H 0.1842 0.3037 0.3642 0.055 Uiso 1 1 calc R . .
C61 C 0.4296(5) 0.4203(4) 0.3695(2) 0.0356(17) Uani 1 1 d . . .
C62 C 0.4165(5) 0.4954(5) 0.3803(3) 0.051(2) Uani 1 1 d . . .
H62 H 0.3971 0.4993 0.4004 0.062 Uiso 1 1 calc R . .
C63 C 0.4293(5) 0.5658(5) 0.3642(2) 0.046(2) Uani 1 1 d . . .
H63 H 0.4207 0.6152 0.3735 0.055 Uiso 1 1 calc R . .
C64 C 0.4558(6) 0.5589(5) 0.3335(3) 0.053(2) Uani 1 1 d . . .
H64 H 0.4645 0.6047 0.3213 0.064 Uiso 1 1 calc R . .
C65 C 0.4691(6) 0.4871(6) 0.3210(3) 0.063(3) Uani 1 1 d . . .
H65 H 0.4865 0.4838 0.3002 0.076 Uiso 1 1 calc R . .
C66 C 0.4572(6) 0.4172(5) 0.3389(3) 0.052(2) Uani 1 1 d . . .
H66 H 0.4678 0.3680 0.3302 0.063 Uiso 1 1 calc R . .
C67 C 0.5020(6) 0.3578(4) 0.4501(2) 0.0406(19) Uani 1 1 d . . .
C68 C 0.5891(6) 0.3629(6) 0.4592(3) 0.057(2) Uani 1 1 d . . .
H68 H 0.6041 0.3538 0.4379 0.069 Uiso 1 1 calc R . .
C69 C 0.6578(7) 0.3816(6) 0.4998(3) 0.078(4) Uani 1 1 d . . .
H69 H 0.7172 0.3863 0.5056 0.094 Uiso 1 1 calc R . .
C70 C 0.6316(11) 0.3928(8) 0.5309(3) 0.105(5) Uani 1 1 d . . .
H70 H 0.6750 0.4041 0.5582 0.126 Uiso 1 1 calc R . .
C71 C 0.5456(12) 0.3878(12) 0.5226(4) 0.166(9) Uani 1 1 d . . .
H71 H 0.5301 0.3956 0.5438 0.199 Uiso 1 1 calc R . .
C72 C 0.4798(9) 0.3708(8) 0.4817(3) 0.105(5) Uani 1 1 d . . .
H72 H 0.4202 0.3682 0.4758 0.126 Uiso 1 1 calc R . .
C73 C 0.1738(5) 0.1537(5) 0.3178(2) 0.0431(19) Uani 1 1 d . . .
C74 C 0.0904(6) 0.1580(6) 0.3159(3) 0.057(2) Uani 1 1 d . . .
H74 H 0.0836 0.1799 0.3379 0.068 Uiso 1 1 calc R . .
C75 C 0.0182(7) 0.1291(6) 0.2807(3) 0.076(3) Uani 1 1 d . . .
H75 H -0.0375 0.1324 0.2796 0.091 Uiso 1 1 calc R . .
C76 C 0.0223(7) 0.0961(6) 0.2474(3) 0.073(3) Uani 1 1 d . . .
H76 H -0.0285 0.0775 0.2240 0.088 Uiso 1 1 calc R . .
C77 C 0.1035(7) 0.0915(6) 0.2498(2) 0.060(3) Uani 1 1 d . . .
H77 H 0.1088 0.0681 0.2277 0.072 Uiso 1 1 calc R . .
C78 C 0.1796(6) 0.1202(5) 0.2836(2) 0.046(2) Uani 1 1 d . . .
H78 H 0.2345 0.1173 0.2838 0.055 Uiso 1 1 calc R . .
C79 C 0.2605(5) 0.1507(5) 0.4070(2) 0.0373(17) Uani 1 1 d . . .
C80 C 0.2789(5) 0.0707(5) 0.4142(2) 0.046(2) Uani 1 1 d . . .
H80 H 0.2923 0.0413 0.3960 0.055 Uiso 1 1 calc R . .
C81 C 0.2778(6) 0.0325(6) 0.4490(3) 0.059(2) Uani 1 1 d . . .
H81 H 0.2901 -0.0217 0.4536 0.071 Uiso 1 1 calc R . .
C82 C 0.2589(6) 0.0752(6) 0.4752(3) 0.057(3) Uani 1 1 d . . .
H82 H 0.2574 0.0501 0.4978 0.068 Uiso 1 1 calc R . .
C83 C 0.2415(6) 0.1563(7) 0.4689(3) 0.059(3) Uani 1 1 d . . .
H83 H 0.2301 0.1855 0.4878 0.071 Uiso 1 1 calc R . .
C84 C 0.2413(5) 0.1942(5) 0.4344(3) 0.050(2) Uani 1 1 d . . .
H84 H 0.2283 0.2483 0.4298 0.060 Uiso 1 1 calc R . .
O1 O 0.4005(4) 0.0180(4) 0.33556(18) 0.0578(16) Uani 1 1 d . . .
O2 O 0.6120(4) 0.2126(4) 0.3710(2) 0.072(2) Uani 1 1 d . . .
F1 F 0.8964(6) 0.0940(4) 0.1398(3) 0.131(3) Uani 1 1 d . . .
F2 F 0.8815(8) -0.0725(5) 0.0989(2) 0.176(5) Uani 1 1 d . . .
F3 F 0.8745(6) 0.0570(5) 0.0789(2) 0.152(4) Uani 1 1 d . . .
F4 F 0.9031(6) -0.0333(4) 0.1596(2) 0.116(3) Uani 1 1 d . . .
F5 F 0.9917(4) 0.0160(4) 0.1368(3) 0.112(3) Uani 1 1 d . . .
F6 F 0.7887(5) 0.0083(7) 0.1032(4) 0.252(8) Uani 1 1 d . . .
P1 P 0.05908(12) 0.30118(11) 0.12493(6) 0.0302(4) Uani 1 1 d . . .
P2 P 0.21119(12) 0.18729(11) 0.11822(5) 0.0312(4) Uani 1 1 d . . .
P3 P 0.37113(13) 0.37763(12) 0.14700(6) 0.0361(4) Uani 1 1 d . . .
P4 P 0.22026(13) 0.48204(11) 0.15944(7) 0.0387(5) Uani 1 1 d . . .
P5 P 0.41997(13) 0.33409(11) 0.39626(6) 0.0327(4) Uani 1 1 d . . .
P6 P 0.26992(13) 0.19539(12) 0.36333(6) 0.0336(4) Uani 1 1 d . . .
P7 P 0.88917(18) 0.00946(16) 0.11874(8) 0.0656(8) Uani 1 1 d . . .
I1 I 0.16367(3) 0.38143(3) 0.054748(14) 0.04205(13) Uani 1 1 d . . .
I2 I 0.51565(4) 0.13440(3) 0.449340(14) 0.04448(14) Uani 1 1 d . . .
W1 W 0.217720(18) 0.335291(16) 0.138734(8) 0.02608(7) Uani 1 1 d . . .
W2 W 0.420996(19) 0.197361(17) 0.366368(8) 0.02903(8) Uani 1 1 d . . .
O3 O 0.7119(10) 0.2677(10) 0.1636(4) 0.173(5) Uani 1 1 d . . .
C85 C 0.7604(15) 0.2312(11) 0.1488(7) 0.178(9) Uani 1 1 d . . .
H85A H 0.8228 0.2320 0.1700 0.213 Uiso 1 1 calc R . .
H85B H 0.7417 0.1760 0.1428 0.213 Uiso 1 1 calc R . .
C86 C 0.7518(17) 0.2661(12) 0.1143(6) 0.182(10) Uani 1 1 d . . .
H86A H 0.7111 0.2357 0.0898 0.219 Uiso 1 1 calc R . .
H86B H 0.8093 0.2688 0.1147 0.219 Uiso 1 1 calc R . .
C87 C 0.7166(10) 0.3466(13) 0.1124(6) 0.154(9) Uani 1 1 d . . .
H87A H 0.7595 0.3872 0.1149 0.185 Uiso 1 1 calc R . .
H87B H 0.6610 0.3551 0.0868 0.185 Uiso 1 1 calc R . .
C88 C 0.7033(11) 0.3445(11) 0.1481(7) 0.141(7) Uani 1 1 d . . .
H88A H 0.7466 0.3790 0.1697 0.169 Uiso 1 1 calc R . .
H88B H 0.6440 0.3646 0.1407 0.169 Uiso 1 1 calc R . .
O4 O 0.1456(11) 0.9407(8) 0.0928(5) 0.176(5) Uani 1 1 d . . .
C89 C 0.0745(15) 0.9327(16) 0.0496(7) 0.207(11) Uani 1 1 d . . .
H89A H 0.0715 0.9810 0.0342 0.248 Uiso 1 1 calc R . .
H89B H 0.0177 0.9265 0.0496 0.248 Uiso 1 1 calc R . .
C90 C 0.0886(15) 0.8639(15) 0.0279(7) 0.213(12) Uani 1 1 d . . .
H90A H 0.0767 0.8774 -0.0004 0.255 Uiso 1 1 calc R . .
H90B H 0.0522 0.8186 0.0270 0.255 Uiso 1 1 calc R . .
C91 C 0.1862(15) 0.8489(16) 0.0563(7) 0.209(12) Uani 1 1 d . . .
H91A H 0.1956 0.7925 0.0630 0.251 Uiso 1 1 calc R . .
H91B H 0.2200 0.8635 0.0419 0.251 Uiso 1 1 calc R . .
C92 C 0.2176(13) 0.8939(13) 0.0942(8) 0.182(10) Uani 1 1 d . . .
H92A H 0.2662 0.9285 0.0973 0.219 Uiso 1 1 calc R . .
H92B H 0.2400 0.8581 0.1182 0.219 Uiso 1 1 calc R . .
C93A C 0.933(2) 0.3535(15) 0.3317(5) 0.081(12) Uani 0.25 1 d PD A 1
H93A H 0.9264 0.3995 0.3464 0.098 Uiso 0.25 1 calc PR A 1
H93B H 0.9927 0.3517 0.3349 0.098 Uiso 0.25 1 calc PR A 1
C93B C 0.873(3) 0.3624(9) 0.3309(5) 0.081(12) Uani 0.25 1 d PD A 2
H93C H 0.8198 0.3780 0.3325 0.098 Uiso 0.25 1 calc PR A 2
H93D H 0.9209 0.4001 0.3464 0.098 Uiso 0.25 1 calc PR A 2
Cl1 Cl 0.8534(5) 0.3518(6) 0.2803(2) 0.133(3) Uani 0.50 1 d PD . .
Cl2 Cl 0.9043(9) 0.2662(5) 0.3474(3) 0.183(5) Uani 0.50 1 d PD . .

loop_
_atom_site_aniso_label
_atom_site_aniso_U_11
_atom_site_aniso_U_22
_atom_site_aniso_U_33
_atom_site_aniso_U_23
_atom_site_aniso_U_13
_atom_site_aniso_U_12
C1 0.032(4) 0.025(3) 0.029(3) 0.002(3) 0.016(3) 0.004(3)
C2 0.042(4) 0.022(3) 0.031(4) -0.003(3) 0.017(3) -0.003(3)
C3 0.055(5) 0.030(4) 0.040(4) -0.005(3) 0.033(4) -0.013(3)
C4 0.041(4) 0.028(3) 0.026(3) -0.001(3) 0.020(3) 0.000(3)
C5 0.043(4) 0.024(3) 0.058(5) -0.002(3) 0.032(4) -0.004(3)
C6 0.036(4) 0.034(4) 0.048(4) -0.004(3) 0.015(4) -0.004(3)
C7 0.024(4) 0.035(4) 0.035(4) 0.002(3) 0.011(3) -0.003(3)
C8 0.058(5) 0.046(5) 0.038(4) 0.011(4) 0.027(4) 0.011(4)
C9 0.077(7) 0.082(7) 0.036(5) 0.008(4) 0.036(5) 0.000(6)
C10 0.059(6) 0.065(6) 0.062(6) 0.002(5) 0.035(5) -0.005(5)
C11 0.057(6) 0.050(5) 0.054(5) -0.004(4) 0.032(5) 0.010(4)
C12 0.040(4) 0.038(4) 0.034(4) -0.002(3) 0.019(3) 0.000(3)
C13 0.030(4) 0.036(4) 0.032(4) 0.001(3) 0.016(3) 0.000(3)
C14 0.034(4) 0.041(4) 0.032(4) 0.003(3) 0.013(3) -0.001(3)
C15 0.044(5) 0.059(5) 0.046(5) 0.001(4) 0.022(4) 0.014(4)
C16 0.035(5) 0.081(7) 0.033(4) -0.001(4) 0.009(4) 0.008(5)
C17 0.033(5) 0.069(7) 0.072(6) -0.010(5) 0.013(5) -0.010(4)
C18 0.058(6) 0.035(4) 0.055(5) 0.001(4) 0.031(5) -0.003(4)
C19 0.038(4) 0.035(4) 0.039(4) 0.004(3) 0.015(4) 0.007(3)
C20 0.067(6) 0.052(5) 0.047(5) -0.004(4) 0.028(5) 0.028(5)
C21 0.061(6) 0.079(7) 0.040(5) 0.002(5) 0.016(5) 0.036(5)
C22 0.097(9) 0.086(8) 0.056(6) 0.021(6) 0.045(6) 0.052(7)
C23 0.075(8) 0.093(9) 0.085(8) 0.031(6) 0.052(7) 0.022(7)
C24 0.072(7) 0.048(5) 0.072(6) 0.024(5) 0.034(5) 0.017(5)
C25 0.051(5) 0.035(4) 0.034(4) -0.011(3) 0.020(4) -0.001(3)
C26 0.061(6) 0.054(5) 0.060(6) -0.012(4) 0.032(5) -0.002(5)
C27 0.083(7) 0.061(6) 0.038(5) -0.014(4) 0.022(5) -0.011(5)
C28 0.089(8) 0.066(7) 0.061(6) -0.026(5) 0.048(6) -0.010(6)
C29 0.072(7) 0.056(6) 0.078(7) -0.023(5) 0.045(6) 0.005(5)
C30 0.047(5) 0.047(5) 0.050(5) -0.008(4) 0.023(4) -0.001(4)
C31 0.065(6) 0.048(5) 0.084(7) -0.023(5) 0.046(6) -0.021(4)
C32 0.079(7) 0.032(4) 0.124(9) -0.007(5) 0.078(7) -0.005(4)
C33 0.025(4) 0.059(5) 0.044(5) -0.012(4) 0.012(4) -0.006(4)
C34 0.041(5) 0.061(6) 0.047(5) -0.007(4) 0.024(4) -0.001(4)
C35 0.049(6) 0.090(8) 0.052(5) -0.021(5) 0.030(5) -0.009(5)
C36 0.051(6) 0.118(10) 0.055(6) -0.010(6) 0.020(5) 0.009(6)
C37 0.044(6) 0.232(18) 0.065(7) -0.012(8) 0.030(6) 0.048(8)
C38 0.046(6) 0.138(11) 0.055(6) -0.016(6) 0.028(5) 0.013(6)
C39 0.030(4) 0.051(5) 0.033(4) 0.000(3) 0.016(3) -0.001(3)
C40 0.048(5) 0.044(5) 0.051(5) -0.001(4) 0.032(4) -0.004(4)
C41 0.055(5) 0.065(6) 0.050(5) -0.013(4) 0.036(5) -0.012(5)
C42 0.060(6) 0.075(7) 0.038(5) -0.003(4) 0.026(4) 0.005(5)
C43 0.043(5) 0.091(8) 0.046(5) 0.030(5) 0.030(4) 0.000(5)
C44 0.037(5) 0.041(4) 0.066(5) 0.005(4) 0.026(4) 0.003(4)
C45 0.033(4) 0.041(4) 0.042(4) -0.015(3) 0.007(4) 0.009(3)
C46 0.055(5) 0.047(5) 0.036(4) -0.008(4) 0.019(4) 0.004(4)
C47 0.064(6) 0.063(6) 0.047(5) -0.007(4) 0.018(5) 0.013(5)
C48 0.048(6) 0.085(8) 0.050(6) -0.019(5) 0.006(5) 0.003(5)
C49 0.082(8) 0.062(7) 0.063(6) -0.033(5) 0.028(6) -0.001(6)
C50 0.066(6) 0.048(5) 0.066(6) -0.010(5) 0.020(5) 0.003(5)
C51 0.072(6) 0.026(4) 0.056(5) 0.001(3) 0.043(5) 0.012(4)
C52 0.124(9) 0.053(6) 0.094(8) 0.022(5) 0.089(7) 0.029(6)
C53 0.150(11) 0.059(6) 0.061(6) 0.031(5) 0.074(7) 0.055(7)
C54 0.086(8) 0.064(6) 0.048(5) -0.002(5) 0.022(5) 0.030(6)
C55 0.061(6) 0.059(6) 0.038(5) -0.007(4) 0.011(4) 0.014(5)
C56 0.050(5) 0.045(5) 0.045(5) 0.000(4) 0.022(4) 0.002(4)
C57 0.037(4) 0.050(5) 0.035(4) -0.001(3) 0.022(3) -0.005(4)
C58 0.049(5) 0.057(6) 0.047(5) -0.001(4) 0.024(4) 0.003(4)
C59 0.062(6) 0.034(4) 0.073(6) -0.007(4) 0.048(5) -0.010(4)
C60 0.044(5) 0.039(4) 0.064(5) 0.007(4) 0.033(4) 0.005(4)
C61 0.041(4) 0.029(4) 0.039(4) 0.000(3) 0.022(4) -0.002(3)
C62 0.031(4) 0.056(5) 0.059(5) 0.027(4) 0.014(4) -0.011(4)
C63 0.058(5) 0.034(4) 0.042(4) 0.000(3) 0.022(4) 0.007(4)
C64 0.053(5) 0.042(5) 0.061(5) 0.003(4) 0.024(5) -0.012(4)
C65 0.084(7) 0.068(7) 0.055(5) 0.000(5) 0.048(5) -0.020(5)
C66 0.081(6) 0.043(5) 0.057(5) 0.003(4) 0.052(5) -0.005(4)
C67 0.065(6) 0.030(4) 0.034(4) -0.008(3) 0.029(4) -0.014(4)
C68 0.054(6) 0.067(6) 0.040(5) -0.004(4) 0.013(4) 0.002(5)
C69 0.079(7) 0.051(6) 0.064(7) 0.001(5) 0.001(6) -0.006(5)
C70 0.161(14) 0.108(10) 0.022(5) -0.009(5) 0.022(7) -0.049(9)
C71 0.180(17) 0.27(2) 0.054(8) -0.057(10) 0.056(10) -0.144(17)
C72 0.123(10) 0.161(13) 0.058(7) -0.050(7) 0.064(7) -0.069(10)
C73 0.037(4) 0.047(5) 0.046(5) 0.005(4) 0.020(4) -0.006(4)
C74 0.050(6) 0.074(7) 0.046(5) 0.009(4) 0.022(4) -0.014(5)
C75 0.047(6) 0.064(7) 0.082(8) 0.009(6) 0.002(6) -0.014(5)
C76 0.060(7) 0.077(7) 0.051(6) 0.007(5) 0.001(5) -0.018(6)
C77 0.066(7) 0.063(6) 0.031(4) 0.003(4) 0.007(5) -0.021(5)
C78 0.054(5) 0.047(5) 0.030(4) 0.004(3) 0.015(4) -0.010(4)
C79 0.030(4) 0.054(5) 0.033(4) -0.005(3) 0.019(3) -0.007(3)
C80 0.061(5) 0.046(5) 0.038(4) 0.001(3) 0.029(4) -0.006(4)
C81 0.081(7) 0.055(6) 0.060(6) 0.013(4) 0.049(5) 0.009(5)
C82 0.047(5) 0.083(7) 0.041(5) 0.009(5) 0.022(4) -0.021(5)
C83 0.054(6) 0.096(8) 0.041(5) -0.020(5) 0.033(4) -0.024(5)
C84 0.039(5) 0.052(5) 0.066(6) -0.008(4) 0.029(4) -0.016(4)
O1 0.073(4) 0.045(4) 0.065(4) -0.007(3) 0.041(3) 0.004(3)
O2 0.045(4) 0.096(6) 0.089(5) 0.004(4) 0.043(4) 0.008(4)
F1 0.175(8) 0.073(5) 0.215(9) -0.008(5) 0.151(7) -0.012(5)
F2 0.344(14) 0.094(6) 0.114(6) -0.051(5) 0.128(8) -0.098(8)
F3 0.189(8) 0.138(7) 0.068(4) 0.036(4) 0.010(5) -0.083(6)
F4 0.184(8) 0.090(5) 0.105(5) 0.012(4) 0.094(5) -0.033(5)
F5 0.059(4) 0.085(5) 0.190(7) 0.037(5) 0.058(5) 0.000(3)
F6 0.067(5) 0.181(10) 0.416(18) 0.191(11) 0.040(8) -0.017(6)
P1 0.0301(10) 0.0306(9) 0.0324(9) 0.0050(7) 0.0168(8) 0.0023(8)
P2 0.0338(10) 0.0297(9) 0.0280(9) -0.0024(7) 0.0129(8) 0.0030(8)
P3 0.0314(10) 0.0351(10) 0.0462(11) -0.0089(8) 0.0219(9) -0.0044(8)
P4 0.0384(11) 0.0269(9) 0.0601(13) 0.0004(9) 0.0309(10) 0.0023(8)
P5 0.0370(11) 0.0307(9) 0.0366(10) -0.0027(8) 0.0225(9) -0.0034(8)
P6 0.0341(10) 0.0372(10) 0.0312(9) 0.0022(8) 0.0168(9) -0.0016(8)
P7 0.0621(17) 0.0610(16) 0.0595(15) 0.0061(12) 0.0171(13) -0.0268(13)
I1 0.0446(3) 0.0564(3) 0.0285(2) 0.0086(2) 0.0199(2) 0.0057(2)
I2 0.0512(3) 0.0458(3) 0.0298(2) 0.0055(2) 0.0137(2) 0.0045(2)
W1 0.02773(15) 0.02778(13) 0.02440(13) 0.00149(11) 0.01368(12) 0.00066(11)
W2 0.03260(16) 0.03217(15) 0.02449(14) 0.00076(11) 0.01525(12) 0.00181(12)
O3 0.240(15) 0.200(15) 0.156(10) 0.035(10) 0.156(11) 0.053(12)
C85 0.30(3) 0.120(14) 0.24(2) 0.090(15) 0.23(2) 0.081(16)
C86 0.33(3) 0.137(17) 0.157(17) -0.044(14) 0.18(2) -0.089(19)
C87 0.078(10) 0.17(2) 0.172(18) 0.096(16) 0.026(11) -0.012(11)
C88 0.120(13) 0.096(13) 0.23(2) -0.014(14) 0.100(15) 0.031(10)
O4 0.165(12) 0.160(12) 0.210(15) -0.046(11) 0.094(12) -0.014(10)
C89 0.17(2) 0.24(3) 0.139(18) -0.010(18) 0.013(16) 0.03(2)
C90 0.15(2) 0.23(3) 0.20(2) -0.09(2) 0.046(18) 0.020(19)
C91 0.14(2) 0.28(3) 0.18(2) -0.12(2) 0.053(17) -0.008(19)
C92 0.120(16) 0.16(2) 0.29(3) -0.020(19) 0.111(19) 0.005(14)
C93A 0.06(2) 0.013(10) 0.13(2) -0.008(12) 0.01(2) -0.014(14)
C93B 0.06(2) 0.013(10) 0.13(2) -0.008(12) 0.01(2) -0.014(14)
Cl1 0.109(6) 0.211(10) 0.100(5) -0.007(5) 0.066(5) -0.040(6)
Cl2 0.334(15) 0.070(5) 0.158(8) 0.021(5) 0.126(9) 0.006(7)

loop_
_atom_type_symbol
_atom_type_description
_atom_type_scat_dispersion_real
_atom_type_scat_dispersion_imag
_atom_type_scat_source
C C 0.0033 0.0016 'International Tables Vol C Tables 4.2.6.8 and 6.1.1.4'
H H 0.0000 0.0000 'International Tables Vol C Tables 4.2.6.8 and 6.1.1.4'
O O 0.0106 0.0060 'International Tables Vol C Tables 4.2.6.8 and 6.1.1.4'
F F 0.0171 0.0103 'International Tables Vol C Tables 4.2.6.8 and 6.1.1.4'
P P 0.1023 0.0942 'International Tables Vol C Tables 4.2.6.8 and 6.1.1.4'
I I -0.4742 1.8119 'International Tables Vol C Tables 4.2.6.8 and 6.1.1.4'
W W -0.8490 6.8722 'International Tables Vol C Tables 4.2.6.8 and 6.1.1.4'
Cl Cl 0.1484 0.1585 'International Tables Vol C Tables 4.2.6.8 and 6.1.1.4'

loop_
_geom_angle_atom_site_label_1
_geom_angle_atom_site_label_2
_geom_angle_atom_site_label_3
_geom_angle
_geom_angle_site_symmetry_1
_geom_angle_site_symmetry_3
_geom_angle_publ_flag
C2 C1 W1 177.6(6) . . ?
C3 C2 C1 175.6(8) . . ?
C2 C3 C4 178.5(8) . . ?
C3 C4 W2 177.1(6) . . ?
C6 C5 P1 109.5(5) . . ?
C6 C5 H5A 109.8 . . ?
P1 C5 H5A 109.8 . . ?
C6 C5 H5B 109.8 . . ?
P1 C5 H5B 109.8 . . ?
H5A C5 H5B 108.2 . . ?
C5 C6 P2 111.3(5) . . ?
C5 C6 H6A 109.4 . . ?
P2 C6 H6A 109.4 . . ?
C5 C6 H6B 109.4 . . ?
P2 C6 H6B 109.4 . . ?
H6A C6 H6B 108.0 . . ?
C8 C7 C12 118.7(7) . . ?
C8 C7 P1 121.0(6) . . ?
C12 C7 P1 120.3(5) . . ?
C7 C8 C9 119.7(8) . . ?
C7 C8 H8 120.2 . . ?
C9 C8 H8 120.2 . . ?
C8 C9 C10 122.5(8) . . ?
C8 C9 H9 118.8 . . ?
C10 C9 H9 118.8 . . ?
C11 C10 C9 117.0(9) . . ?
C11 C10 H10 121.5 . . ?
C9 C10 H10 121.5 . . ?
C10 C11 C12 122.0(8) . . ?
C10 C11 H11 119.0 . . ?
C12 C11 H11 119.0 . . ?
C11 C12 C7 120.0(7) . . ?
C11 C12 H12 120.0 . . ?
C7 C12 H12 120.0 . . ?
C18 C13 C14 119.2(7) . . ?
C18 C13 P1 121.9(6) . . ?
C14 C13 P1 118.5(5) . . ?
C15 C14 C13 120.2(7) . . ?
C15 C14 H14 119.9 . . ?
C13 C14 H14 119.9 . . ?
C16 C15 C14 120.5(8) . . ?
C16 C15 H15 119.8 . . ?
C14 C15 H15 119.8 . . ?
C15 C16 C17 120.4(8) . . ?
C15 C16 H16 119.8 . . ?
C17 C16 H16 119.8 . . ?
C16 C17 C18 119.9(8) . . ?
C16 C17 H17 120.0 . . ?
C18 C17 H17 120.0 . . ?
C13 C18 C17 119.7(8) . . ?
C13 C18 H18 120.1 . . ?
C17 C18 H18 120.1 . . ?
C24 C19 C20 118.1(8) . . ?
C24 C19 P2 124.2(6) . . ?
C20 C19 P2 117.5(6) . . ?
C19 C20 C21 121.2(10) . . ?
C19 C20 H20 119.4 . . ?
C21 C20 H20 119.4 . . ?
C22 C21 C20 119.1(10) . . ?
C22 C21 H21 120.5 . . ?
C20 C21 H21 120.5 . . ?
C23 C22 C21 121.2(10) . . ?
C23 C22 H22 119.4 . . ?
C21 C22 H22 119.4 . . ?
C22 C23 C24 120.3(11) . . ?
C22 C23 H23 119.8 . . ?
C24 C23 H23 119.8 . . ?
C19 C24 C23 120.1(9) . . ?
C19 C24 H24 119.9 . . ?
C23 C24 H24 119.9 . . ?
C30 C25 C26 117.6(8) . . ?
C30 C25 P2 122.0(6) . . ?
C26 C25 P2 120.3(6) . . ?
C27 C26 C25 123.0(9) . . ?
C27 C26 H26 118.5 . . ?
C25 C26 H26 118.5 . . ?
C26 C27 C28 118.1(9) . . ?
C26 C27 H27 121.0 . . ?
C28 C27 H27 121.0 . . ?
C27 C28 C29 120.9(9) . . ?
C27 C28 H28 119.5 . . ?
C29 C28 H28 119.5 . . ?
C30 C29 C28 118.8(9) . . ?
C30 C29 H29 120.6 . . ?
C28 C29 H29 120.6 . . ?
C25 C30 C29 121.5(8) . . ?
C25 C30 H30 119.2 . . ?
C29 C30 H30 119.2 . . ?
C32 C31 P3 113.8(7) . . ?
C32 C31 H31A 108.8 . . ?
P3 C31 H31A 108.8 . . ?
C32 C31 H31B 108.8 . . ?
P3 C31 H31B 108.8 . . ?
H31A C31 H31B 107.7 . . ?
C31 C32 P4 114.1(7) . . ?
C31 C32 H32A 108.7 . . ?
P4 C32 H32A 108.7 . . ?
C31 C32 H32B 108.7 . . ?
P4 C32 H32B 108.7 . . ?
H32A C32 H32B 107.6 . . ?
C34 C33 C38 120.2(8) . . ?
C34 C33 P3 121.4(6) . . ?
C38 C33 P3 118.4(7) . . ?
C33 C34 C35 121.9(8) . . ?
C33 C34 H34 119.0 . . ?
C35 C34 H34 119.0 . . ?
C36 C35 C34 119.3(9) . . ?
C36 C35 H35 120.3 . . ?
C34 C35 H35 120.3 . . ?
C35 C36 C37 121.1(10) . . ?
C35 C36 H36 119.4 . . ?
C37 C36 H36 119.4 . . ?
C36 C37 C38 119.4(9) . . ?
C36 C37 H37 120.3 . . ?
C38 C37 H37 120.3 . . ?
C33 C38 C37 118.0(9) . . ?
C33 C38 H38 121.0 . . ?
C37 C38 H38 121.0 . . ?
C40 C39 C44 117.8(7) . . ?
C40 C39 P3 118.6(6) . . ?
C44 C39 P3 123.6(6) . . ?
C41 C40 C39 120.8(8) . . ?
C41 C40 H40 119.6 . . ?
C39 C40 H40 119.6 . . ?
C40 C41 C42 121.1(9) . . ?
C40 C41 H41 119.5 . . ?
C42 C41 H41 119.5 . . ?
C41 C42 C43 119.8(8) . . ?
C41 C42 H42 120.1 . . ?
C43 C42 H42 120.1 . . ?
C42 C43 C44 119.1(8) . . ?
C42 C43 H43 120.5 . . ?
C44 C43 H43 120.5 . . ?
C39 C44 C43 121.4(8) . . ?
C39 C44 H44 119.3 . . ?
C43 C44 H44 119.3 . . ?
C46 C45 C50 118.6(8) . . ?
C46 C45 P4 122.5(6) . . ?
C50 C45 P4 118.8(7) . . ?
C45 C46 C47 121.0(8) . . ?
C45 C46 H46 119.5 . . ?
C47 C46 H46 119.5 . . ?
C48 C47 C46 119.8(10) . . ?
C48 C47 H47 120.1 . . ?
C46 C47 H47 120.1 . . ?
C49 C48 C47 120.0(10) . . ?
C49 C48 H48 120.0 . . ?
C47 C48 H48 120.0 . . ?
C48 C49 C50 121.9(10) . . ?
C48 C49 H49 119.0 . . ?
C50 C49 H49 119.0 . . ?
C49 C50 C45 118.6(10) . . ?
C49 C50 H50 120.7 . . ?
C45 C50 H50 120.7 . . ?
C56 C51 C52 118.7(8) . . ?
C56 C51 P4 119.1(6) . . ?
C52 C51 P4 122.0(7) . . ?
C51 C52 C53 119.2(10) . . ?
C51 C52 H52 120.4 . . ?
C53 C52 H52 120.4 . . ?
C54 C53 C52 120.1(9) . . ?
C54 C53 H53 119.9 . . ?
C52 C53 H53 119.9 . . ?
C53 C54 C55 121.4(9) . . ?
C53 C54 H54 119.3 . . ?
C55 C54 H54 119.3 . . ?
C56 C55 C54 119.5(9) . . ?
C56 C55 H55 120.2 . . ?
C54 C55 H55 120.2 . . ?
C55 C56 C51 121.0(8) . . ?
C55 C56 H56 119.5 . . ?
C51 C56 H56 119.5 . . ?
O1 C57 W2 178.1(8) . . ?
O2 C58 W2 174.4(8) . . ?
C60 C59 P5 112.6(6) . . ?
C60 C59 H59A 109.1 . . ?
P5 C59 H59A 109.1 . . ?
C60 C59 H59B 109.1 . . ?
P5 C59 H59B 109.1 . . ?
H59A C59 H59B 107.8 . . ?
C59 C60 P6 110.0(5) . . ?
C59 C60 H60A 109.7 . . ?
P6 C60 H60A 109.7 . . ?
C59 C60 H60B 109.7 . . ?
P6 C60 H60B 109.7 . . ?
H60A C60 H60B 108.2 . . ?
C62 C61 C66 114.9(7) . . ?
C62 C61 P5 121.5(6) . . ?
C66 C61 P5 123.4(6) . . ?
C61 C62 C63 126.3(9) . . ?
C61 C62 H62 116.9 . . ?
C63 C62 H62 116.9 . . ?
C62 C63 C64 116.1(8) . . ?
C62 C63 H63 121.9 . . ?
C64 C63 H63 121.9 . . ?
C65 C64 C63 120.9(8) . . ?
C65 C64 H64 119.6 . . ?
C63 C64 H64 119.6 . . ?
C64 C65 C66 121.0(9) . . ?
C64 C65 H65 119.5 . . ?
C66 C65 H65 119.5 . . ?
C61 C66 C65 120.8(8) . . ?
C61 C66 H66 119.6 . . ?
C65 C66 H66 119.6 . . ?
C68 C67 C72 118.7(9) . . ?
C68 C67 P5 118.0(6) . . ?
C72 C67 P5 123.3(8) . . ?
C67 C68 C69 122.6(10) . . ?
C67 C68 H68 118.7 . . ?
C69 C68 H68 118.7 . . ?
C70 C69 C68 116.2(11) . . ?
C70 C69 H69 121.9 . . ?
C68 C69 H69 121.9 . . ?
C71 C70 C69 122.2(11) . . ?
C71 C70 H70 118.9 . . ?
C69 C70 H70 118.9 . . ?
C70 C71 C72 119.4(13) . . ?
C70 C71 H71 120.3 . . ?
C72 C71 H71 120.3 . . ?
C67 C72 C71 120.8(13) . . ?
C67 C72 H72 119.6 . . ?
C71 C72 H72 119.6 . . ?
C74 C73 C78 118.1(8) . . ?
C74 C73 P6 118.9(7) . . ?
C78 C73 P6 122.9(6) . . ?
C75 C74 C73 118.2(10) . . ?
C75 C74 H74 120.9 . . ?
C73 C74 H74 120.9 . . ?
C76 C75 C74 124.7(11) . . ?
C76 C75 H75 117.7 . . ?
C74 C75 H75 117.7 . . ?
C77 C76 C75 116.6(9) . . ?
C77 C76 H76 121.7 . . ?
C75 C76 H76 121.7 . . ?
C76 C77 C78 122.7(10) . . ?
C76 C77 H77 118.7 . . ?
C78 C77 H77 118.7 . . ?
C77 C78 C73 119.7(9) . . ?
C77 C78 H78 120.1 . . ?
C73 C78 H78 120.1 . . ?
C80 C79 C84 119.2(7) . . ?
C80 C79 P6 117.4(6) . . ?
C84 C79 P6 123.3(6) . . ?
C79 C80 C81 120.7(8) . . ?
C79 C80 H80 119.6 . . ?
C81 C80 H80 119.6 . . ?
C82 C81 C80 119.4(9) . . ?
C82 C81 H81 120.3 . . ?
C80 C81 H81 120.3 . . ?
C81 C82 C83 120.8(8) . . ?
C81 C82 H82 119.6 . . ?
C83 C82 H82 119.6 . . ?
C82 C83 C84 120.1(9) . . ?
C82 C83 H83 119.9 . . ?
C84 C83 H83 119.9 . . ?
C79 C84 C83 119.7(9) . . ?
C79 C84 H84 120.2 . . ?
C83 C84 H84 120.2 . . ?
C7 P1 C5 103.1(3) . . ?
C7 P1 C13 102.9(3) . . ?
C5 P1 C13 105.3(3) . . ?
C7 P1 W1 117.2(2) . . ?
C5 P1 W1 104.0(3) . . ?
C13 P1 W1 122.3(2) . . ?
C25 P2 C19 103.8(3) . . ?
C25 P2 C6 101.7(4) . . ?
C19 P2 C6 104.3(4) . . ?
C25 P2 W1 127.9(3) . . ?
C19 P2 W1 111.2(2) . . ?
C6 P2 W1 105.4(2) . . ?
C39 P3 C33 102.6(4) . . ?
C39 P3 C31 102.4(4) . . ?
C33 P3 C31 107.2(4) . . ?
C39 P3 W1 121.3(2) . . ?
C33 P3 W1 116.8(3) . . ?
C31 P3 W1 105.0(3) . . ?
C51 P4 C45 101.4(3) . . ?
C51 P4 C32 108.2(4) . . ?
C45 P4 C32 98.3(4) . . ?
C51 P4 W1 118.7(3) . . ?
C45 P4 W1 120.4(3) . . ?
C32 P4 W1 107.6(3) . . ?
C61 P5 C67 100.5(3) . . ?
C61 P5 C59 104.6(4) . . ?
C67 P5 C59 103.5(4) . . ?
C61 P5 W2 118.6(3) . . ?
C67 P5 W2 119.7(3) . . ?
C59 P5 W2 108.0(3) . . ?
C79 P6 C73 102.5(3) . . ?
C79 P6 C60 106.6(4) . . ?
C73 P6 C60 102.0(4) . . ?
C79 P6 W2 118.2(2) . . ?
C73 P6 W2 120.3(3) . . ?
C60 P6 W2 105.4(3) . . ?
F6 P7 F2 89.0(7) . . ?
F6 P7 F5 175.6(8) . . ?
F2 P7 F5 95.3(6) . . ?
F6 P7 F4 89.2(6) . . ?
F2 P7 F4 88.4(4) . . ?
F5 P7 F4 89.8(4) . . ?
F6 P7 F3 90.2(6) . . ?
F2 P7 F3 94.9(5) . . ?
F5 P7 F3 90.6(5) . . ?
F4 P7 F3 176.6(5) . . ?
F6 P7 F1 90.5(7) . . ?
F2 P7 F1 179.1(5) . . ?
F5 P7 F1 85.2(4) . . ?
F4 P7 F1 90.9(4) . . ?
F3 P7 F1 85.8(5) . . ?
C1 W1 P1 88.4(2) . . ?
C1 W1 P4 92.6(2) . . ?
P1 W1 P4 98.19(6) . . ?
C1 W1 P3 96.3(2) . . ?
P1 W1 P3 175.02(6) . . ?
P4 W1 P3 79.91(6) . . ?
C1 W1 P2 86.9(2) . . ?
P1 W1 P2 80.22(6) . . ?
P4 W1 P2 178.36(7) . . ?
P3 W1 P2 101.70(6) . . ?
C1 W1 I1 176.0(2) . . ?
P1 W1 I1 94.18(4) . . ?
P4 W1 I1 90.14(5) . . ?
P3 W1 I1 81.26(5) . . ?
P2 W1 I1 90.41(4) . . ?
C4 W2 C58 92.4(3) . . ?
C4 W2 C57 90.5(3) . . ?
C58 W2 C57 93.1(3) . . ?
C4 W2 P6 88.4(2) . . ?
C58 W2 P6 174.8(3) . . ?
C57 W2 P6 92.0(2) . . ?
C4 W2 P5 94.6(2) . . ?
C58 W2 P5 95.2(2) . . ?
C57 W2 P5 170.1(2) . . ?
P6 W2 P5 79.57(6) . . ?
C4 W2 I2 174.3(2) . . ?
C58 W2 I2 83.9(2) . . ?
C57 W2 I2 85.4(2) . . ?
P6 W2 I2 95.66(4) . . ?
P5 W2 I2 90.07(4) . . ?
C85 O3 C88 103.5(13) . . ?
C86 C85 O3 111.3(17) . . ?
C86 C85 H85A 109.4 . . ?
O3 C85 H85A 109.4 . . ?
C86 C85 H85B 109.4 . . ?
O3 C85 H85B 109.4 . . ?
H85A C85 H85B 108.0 . . ?
C85 C86 C87 108.2(16) . . ?
C85 C86 H86A 110.1 . . ?
C87 C86 H86A 110.1 . . ?
C85 C86 H86B 110.1 . . ?
C87 C86 H86B 110.1 . . ?
H86A C86 H86B 108.4 . . ?
C88 C87 C86 100.0(14) . . ?
C88 C87 H87A 111.8 . . ?
C86 C87 H87A 111.8 . . ?
C88 C87 H87B 111.8 . . ?
C86 C87 H87B 111.8 . . ?
H87A C87 H87B 109.5 . . ?
O3 C88 C87 111.2(15) . . ?
O3 C88 H88A 109.4 . . ?
C87 C88 H88A 109.4 . . ?
O3 C88 H88B 109.4 . . ?
C87 C88 H88B 109.4 . . ?
H88A C88 H88B 108.0 . . ?
C92 O4 C89 104.3(17) . . ?
O4 C89 C90 112.3(19) . . ?
O4 C89 H89A 109.1 . . ?
C90 C89 H89A 109.1 . . ?
O4 C89 H89B 109.1 . . ?
C90 C89 H89B 109.1 . . ?
H89A C89 H89B 107.9 . . ?
C89 C90 C91 99.9(18) . . ?
C89 C90 H90A 111.8 . . ?
C91 C90 H90A 111.8 . . ?
C89 C90 H90B 111.8 . . ?
C91 C90 H90B 111.8 . . ?
H90A C90 H90B 109.5 . . ?
C92 C91 C90 111.0(19) . . ?
C92 C91 H91A 109.4 . . ?
C90 C91 H91A 109.4 . . ?
C92 C91 H91B 109.4 . . ?
C90 C91 H91B 109.4 . . ?
H91A C91 H91B 108.0 . . ?
C91 C92 O4 109.2(19) . . ?
C91 C92 H92A 109.8 . . ?
O4 C92 H92A 109.8 . . ?
C91 C92 H92B 109.8 . . ?
O4 C92 H92B 109.8 . . ?
H92A C92 H92B 108.3 . . ?
Cl1 C93A Cl2 98.4(8) . . ?
Cl1 C93A H93A 112.1 . . ?
Cl2 C93A H93A 112.1 . . ?
Cl1 C93A H93B 112.1 . . ?
Cl2 C93A H93B 112.1 . . ?
H93A C93A H93B 109.7 . . ?
Cl1 C93B Cl2 98.5(8) . . ?
Cl1 C93B H93C 112.1 . . ?
Cl2 C93B H93C 112.1 . . ?
Cl1 C93B H93D 112.1 . . ?
Cl2 C93B H93D 112.1 . . ?
H93C C93B H93D 109.7 . . ?

loop_
_geom_bond_atom_site_label_1
_geom_bond_atom_site_label_2
_geom_bond_distance
_geom_bond_site_symmetry_2
_geom_bond_publ_flag
C1 C2 1.359(9) . ?
C1 W1 1.827(6) . ?
C2 C3 1.255(9) . ?
C3 C4 1.345(9) . ?
C4 W2 1.838(6) . ?
C5 C6 1.526(10) . ?
C5 P1 1.827(7) . ?
C5 H5A 0.9700 . ?
C5 H5B 0.9700 . ?
C6 P2 1.836(8) . ?
C6 H6A 0.9700 . ?
C6 H6B 0.9700 . ?
C7 C8 1.377(10) . ?
C7 C12 1.401(10) . ?
C7 P1 1.811(8) . ?
C8 C9 1.388(11) . ?
C8 H8 0.9300 . ?
C9 C10 1.392(13) . ?
C9 H9 0.9300 . ?
C10 C11 1.370(12) . ?
C10 H10 0.9300 . ?
C11 C12 1.388(10) . ?
C11 H11 0.9300 . ?
C12 H12 0.9300 . ?
C13 C18 1.383(10) . ?
C13 C14 1.391(9) . ?
C13 P1 1.838(7) . ?
C14 C15 1.389(10) . ?
C14 H14 0.9300 . ?
C15 C16 1.350(12) . ?
C15 H15 0.9300 . ?
C16 C17 1.386(13) . ?
C16 H16 0.9300 . ?
C17 C18 1.397(12) . ?
C17 H17 0.9300 . ?
C18 H18 0.9300 . ?
C19 C24 1.384(12) . ?
C19 C20 1.393(11) . ?
C19 P2 1.827(7) . ?
C20 C21 1.399(11) . ?
C20 H20 0.9300 . ?
C21 C22 1.374(15) . ?
C21 H21 0.9300 . ?
C22 C23 1.345(15) . ?
C22 H22 0.9300 . ?
C23 C24 1.413(13) . ?
C23 H23 0.9300 . ?
C24 H24 0.9300 . ?
C25 C30 1.374(11) . ?
C25 C26 1.387(11) . ?
C25 P2 1.823(8) . ?
C26 C27 1.376(12) . ?
C26 H26 0.9300 . ?
C27 C28 1.379(13) . ?
C27 H27 0.9300 . ?
C28 C29 1.395(13) . ?
C28 H28 0.9300 . ?
C29 C30 1.389(11) . ?
C29 H29 0.9300 . ?
C30 H30 0.9300 . ?
C31 C32 1.462(12) . ?
C31 P3 1.855(9) . ?
C31 H31A 0.9700 . ?
C31 H31B 0.9700 . ?
C32 P4 1.839(9) . ?
C32 H32A 0.9700 . ?
C32 H32B 0.9700 . ?
C33 C34 1.366(11) . ?
C33 C38 1.384(12) . ?
C33 P3 1.851(8) . ?
C34 C35 1.367(12) . ?
C34 H34 0.9300 . ?
C35 C36 1.362(13) . ?
C35 H35 0.9300 . ?
C36 C37 1.378(14) . ?
C36 H36 0.9300 . ?
C37 C38 1.430(14) . ?
C37 H37 0.9300 . ?
C38 H38 0.9300 . ?
C39 C40 1.397(11) . ?
C39 C44 1.398(11) . ?
C39 P3 1.813(8) . ?
C40 C41 1.372(11) . ?
C40 H40 0.9300 . ?
C41 C42 1.384(12) . ?
C41 H41 0.9300 . ?
C42 C43 1.385(13) . ?
C42 H42 0.9300 . ?
C43 C44 1.400(12) . ?
C43 H43 0.9300 . ?
C44 H44 0.9300 . ?
C45 C46 1.374(11) . ?
C45 C50 1.409(11) . ?
C45 P4 1.824(8) . ?
C46 C47 1.397(11) . ?
C46 H46 0.9300 . ?
C47 C48 1.357(13) . ?
C47 H47 0.9300 . ?
C48 C49 1.353(14) . ?
C48 H48 0.9300 . ?
C49 C50 1.389(13) . ?
C49 H49 0.9300 . ?
C50 H50 0.9300 . ?
C51 C56 1.389(11) . ?
C51 C52 1.397(11) . ?
C51 P4 1.816(8) . ?
C52 C53 1.439(14) . ?
C52 H52 0.9300 . ?
C53 C54 1.324(14) . ?
C53 H53 0.9300 . ?
C54 C55 1.392(13) . ?
C54 H54 0.9300 . ?
C55 C56 1.385(11) . ?
C55 H55 0.9300 . ?
C56 H56 0.9300 . ?
C57 O1 1.132(9) . ?
C57 W2 2.036(8) . ?
C58 O2 1.146(10) . ?
C58 W2 2.032(9) . ?
C59 C60 1.524(11) . ?
C59 P5 1.822(8) . ?
C59 H59A 0.9700 . ?
C59 H59B 0.9700 . ?
C60 P6 1.823(8) . ?
C60 H60A 0.9700 . ?
C60 H60B 0.9700 . ?
C61 C62 1.367(11) . ?
C61 C66 1.388(10) . ?
C61 P5 1.788(7) . ?
C62 C63 1.376(10) . ?
C62 H62 0.9300 . ?
C63 C64 1.384(12) . ?
C63 H63 0.9300 . ?
C64 C65 1.341(13) . ?
C64 H64 0.9300 . ?
C65 C66 1.398(11) . ?
C65 H65 0.9300 . ?
C66 H66 0.9300 . ?
C67 C68 1.356(12) . ?
C67 C72 1.378(12) . ?
C67 P5 1.821(7) . ?
C68 C69 1.411(11) . ?
C68 H68 0.9300 . ?
C69 C70 1.401(16) . ?
C69 H69 0.9300 . ?
C70 C71 1.35(2) . ?
C70 H70 0.9300 . ?
C71 C72 1.396(16) . ?
C71 H71 0.9300 . ?
C72 H72 0.9300 . ?
C73 C74 1.384(11) . ?
C73 C78 1.400(11) . ?
C73 P6 1.822(8) . ?
C74 C75 1.372(12) . ?
C74 H74 0.9300 . ?
C75 C76 1.354(15) . ?
C75 H75 0.9300 . ?
C76 C77 1.341(14) . ?
C76 H76 0.9300 . ?
C77 C78 1.379(11) . ?
C77 H77 0.9300 . ?
C78 H78 0.9300 . ?
C79 C80 1.373(11) . ?
C79 C84 1.386(11) . ?
C79 P6 1.818(8) . ?
C80 C81 1.418(11) . ?
C80 H80 0.9300 . ?
C81 C82 1.338(12) . ?
C81 H81 0.9300 . ?
C82 C83 1.388(13) . ?
C82 H82 0.9300 . ?
C83 C84 1.396(12) . ?
C83 H83 0.9300 . ?
C84 H84 0.9300 . ?
F1 P7 1.585(8) . ?
F2 P7 1.526(8) . ?
F3 P7 1.557(7) . ?
F4 P7 1.555(7) . ?
F5 P7 1.547(6) . ?
F6 P7 1.523(9) . ?
P1 W1 2.5598(19) . ?
P2 W1 2.5764(18) . ?
P3 W1 2.5752(19) . ?
P4 W1 2.5653(19) . ?
P5 W2 2.5366(19) . ?
P6 W2 2.513(2) . ?
I1 W1 2.8291(5) . ?
I2 W2 2.8500(5) . ?
O3 C85 1.323(17) . ?
O3 C88 1.38(2) . ?
C85 C86 1.321(19) . ?
C85 H85A 0.9700 . ?
C85 H85B 0.9700 . ?
C86 C87 1.46(2) . ?
C86 H86A 0.9700 . ?
C86 H86B 0.9700 . ?
C87 C88 1.41(2) . ?
C87 H87A 0.9700 . ?
C87 H87B 0.9700 . ?
C88 H88A 0.9700 . ?
C88 H88B 0.9700 . ?
O4 C92 1.434(19) . ?
O4 C89 1.460(19) . ?
C89 C90 1.47(3) . ?
C89 H89A 0.9700 . ?
C89 H89B 0.9700 . ?
C90 C91 1.50(2) . ?
C90 H90A 0.9700 . ?
C90 H90B 0.9700 . ?
C91 C92 1.43(2) . ?
C91 H91A 0.9700 . ?
C91 H91B 0.9700 . ?
C92 H92A 0.9700 . ?
C92 H92B 0.9700 . ?
C93A Cl1 1.701(10) . ?
C93A Cl2 1.717(10) . ?
C93A H93A 0.9700 . ?
C93A H93B 0.9700 . ?
C93B Cl1 1.702(10) . ?
C93B Cl2 1.713(10) . ?
C93B H93C 0.9700 . ?
C93B H93D 0.9700 . ?
